data_2232014
loop_
_publ_author_name
'Blair, Amber D.'
'Hendsbee, Arthur D.'
'Masuda, Jason D.'

_publ_section_title
;
 1-(2,4,6-Triisopropylphenyl)ethanone
;
_journal_coeditor_code NR2011
_journal_issue 10
_journal_name_full 'Acta Crystallographica Section E'
_journal_page_first o2731
_journal_paper_doi 10.1107/S1600536811038293
_journal_volume 67
_journal_year 2011
_chemical_formula_iupac 'C17 H26 O'
_chemical_formula_moiety 'C17 H26 O'
_chemical_formula_sum 'C17 H26 O'
_chemical_formula_weight 246.38
_chemical_name_systematic
;
1-(2,4,6-Triisopropylphenyl)ethanone
;
_space_group_IT_number 14
_symmetry_cell_setting monoclinic
_symmetry_space_group_name_Hall '-P 2yn'
_symmetry_space_group_name_H-M 'P 1 21/n 1'
_atom_sites_solution_hydrogens geom
_atom_sites_solution_primary direct
_atom_sites_solution_secondary difmap
_audit_creation_method SHELXL-97
_cell_angle_alpha 90.00
_cell_angle_beta 92.568(2)
_cell_angle_gamma 90.00
_cell_formula_units_Z 4
_cell_length_a 5.8590(12)
_cell_length_b 20.248(4)
_cell_length_c 13.148(3)
_cell_measurement_reflns_used 3864
_cell_measurement_temperature 129(2)
_cell_measurement_theta_max 27.83
_cell_measurement_theta_min 2.54
_cell_volume 1558.2(6)
_computing_cell_refinement 'SAINT (Bruker, 2008)'
_computing_data_collection 'APEX2 (Bruker, 2008)'
_computing_data_reduction 'SAINT (Bruker, 2008)'
_computing_molecular_graphics 'ORTEP-3 for Windows (Farrugia, 1997) and Mercury (Macrae <i>et al.</i>, 2008)'
_computing_publication_material 'SHELXTL (Bruker, 2008) and publCIF (Westrip, 2010)'
_computing_structure_refinement 'SHELXL97 (Sheldrick, 2008)'
_computing_structure_solution 'SHELXS97 (Sheldrick, 2008)'
_diffrn_ambient_temperature 129(2)
_diffrn_measured_fraction_theta_full 0.997
_diffrn_measured_fraction_theta_max 0.997
_diffrn_measurement_device_type 'Bruker APEXII CCD'
_diffrn_measurement_method '\f and \w scans'
_diffrn_radiation_monochromator graphite
_diffrn_radiation_source 'fine-focus sealed tube'
_diffrn_radiation_type MoK\a
_diffrn_radiation_wavelength 0.71073
_diffrn_reflns_av_R_equivalents 0.0297
_diffrn_reflns_av_sigmaI/netI 0.0261
_diffrn_reflns_limit_h_max 7
_diffrn_reflns_limit_h_min -7
_diffrn_reflns_limit_k_max 24
_diffrn_reflns_limit_k_min -24
_diffrn_reflns_limit_l_max 13
_diffrn_reflns_limit_l_min -16
_diffrn_reflns_number 10949
_diffrn_reflns_theta_full 26.00
_diffrn_reflns_theta_max 26.00
_diffrn_reflns_theta_min 2.01
_exptl_absorpt_coefficient_mu 0.063
_exptl_absorpt_correction_T_max 0.9784
_exptl_absorpt_correction_T_min 0.9723
_exptl_absorpt_correction_type multi-scan
_exptl_absorpt_process_details '(SADABS; Bruker, 2008)'
_exptl_crystal_colour colourless
_exptl_crystal_density_diffrn 1.051
_exptl_crystal_density_method 'not measured'
_exptl_crystal_description block
_exptl_crystal_F_000 544
_exptl_crystal_size_max 0.45
_exptl_crystal_size_mid 0.41
_exptl_crystal_size_min 0.35
_refine_diff_density_max 0.186
_refine_diff_density_min -0.265
_refine_ls_extinction_method none
_refine_ls_goodness_of_fit_ref 1.050
_refine_ls_hydrogen_treatment constr
_refine_ls_matrix_type full
_refine_ls_number_parameters 214
_refine_ls_number_reflns 3047
_refine_ls_number_restraints 21
_refine_ls_restrained_S_all 1.053
_refine_ls_R_factor_all 0.0606
_refine_ls_R_factor_gt 0.0476
_refine_ls_shift/su_max 0.000
_refine_ls_shift/su_mean 0.000
_refine_ls_structure_factor_coef Fsqd
_refine_ls_weighting_details 'calc w=1/[\s^2^(Fo^2^)+(0.0417P)^2^+0.6687P] where P=(Fo^2^+2Fc^2^)/3'
_refine_ls_weighting_scheme calc
_refine_ls_wR_factor_gt 0.1104
_refine_ls_wR_factor_ref 0.1195
_reflns_number_gt 2460
_reflns_number_total 3047
_reflns_threshold_expression >2sigma(I)
_cod_data_source_file nr2011.cif
_cod_data_source_block I
_cod_original_sg_symbol_H-M 'P 21/n'
_cod_database_code 2232014
_cod_database_fobs_code 2232014

loop_
_symmetry_equiv_pos_as_xyz
'x, y, z'
'-x+1/2, y+1/2, -z+1/2'
'-x, -y, -z'
'x-1/2, -y-1/2, z-1/2'

loop_
_atom_site_type_symbol
_atom_site_label
_atom_site_fract_x
_atom_site_fract_y
_atom_site_fract_z
_atom_site_U_iso_or_equiv
_atom_site_adp_type
_atom_site_calc_flag
_atom_site_refinement_flags
_atom_site_occupancy
_atom_site_symmetry_multiplicity
_atom_site_disorder_assembly
_atom_site_disorder_group
O O1 0.01390(17) 0.19352(5) 0.46376(7) 0.0360(3) Uani d . 1 1 . .
C C1 -0.0742(2) 0.17979(7) 0.38182(10) 0.0274(3) Uani d . 1 1 . .
C C2 -0.3278(3) 0.17911(13) 0.36357(14) 0.0645(7) Uani d . 1 1 . .
H H2A -0.4011 0.1937 0.4253 0.097 Uiso calc R 1 1 . .
H H2B -0.3783 0.1342 0.3462 0.097 Uiso calc R 1 1 . .
H H2C -0.3705 0.2090 0.3073 0.097 Uiso calc R 1 1 . .
C C3 0.0664(2) 0.16216(7) 0.29222(10) 0.0250(3) Uani d . 1 1 A .
C C4 0.1265(2) 0.09627(7) 0.27715(11) 0.0298(3) Uani d . 1 1 . .
C C5 0.2545(2) 0.08078(8) 0.19350(11) 0.0337(4) Uani d . 1 1 A .
H H5A 0.2963 0.0361 0.1827 0.040 Uiso calc R 1 1 . .
C C6 0.3226(2) 0.12825(9) 0.12577(11) 0.0340(4) Uani d U 1 1 . .
C C7 0.2595(2) 0.19336(8) 0.14225(11) 0.0345(4) Uani d . 1 1 A .
H H7A 0.3045 0.2265 0.0960 0.041 Uiso calc R 1 1 . .
C C8 0.1318(2) 0.21148(7) 0.22491(10) 0.0284(3) Uani d U 1 1 . .
C C9 0.0604(3) 0.04223(8) 0.35037(14) 0.0458(5) Uani d . 1 1 . .
H H9A -0.0378 0.0627 0.4021 0.055 Uiso calc R 1 1 . .
C C10 0.2720(4) 0.01420(11) 0.40679(19) 0.0743(7) Uani d . 1 1 . .
H H10A 0.3480 0.0492 0.4471 0.111 Uiso calc R 1 1 . .
H H10B 0.3773 -0.0032 0.3574 0.111 Uiso calc R 1 1 . .
H H10C 0.2268 -0.0215 0.4521 0.111 Uiso calc R 1 1 . .
C C11 -0.0781(4) -0.01245(10) 0.2970(2) 0.0781(8) Uani d . 1 1 . .
H H11A -0.2156 0.0065 0.2634 0.117 Uiso calc R 1 1 . .
H H11B -0.1222 -0.0453 0.3473 0.117 Uiso calc R 1 1 . .
H H11C 0.0146 -0.0337 0.2461 0.117 Uiso calc R 1 1 . .
C C12A 0.4554(7) 0.09901(19) 0.0358(4) 0.0262(8) Uani d PU 0.562(3) 1 A 1
H H12A 0.4883 0.0512 0.0487 0.031 Uiso calc PR 0.562(3) 1 A 1
C C13A 0.3133(6) 0.1066(2) -0.0634(3) 0.0268(7) Uani d PU 0.562(3) 1 A 1
H H13A 0.4034 0.0925 -0.1205 0.040 Uiso calc PR 0.562(3) 1 A 1
H H13B 0.2693 0.1530 -0.0726 0.040 Uiso calc PR 0.562(3) 1 A 1
H H13C 0.1756 0.0793 -0.0609 0.040 Uiso calc PR 0.562(3) 1 A 1
C C14A 0.6817(4) 0.13736(14) 0.0294(2) 0.0299(7) Uani d PU 0.562(3) 1 A 1
H H14A 0.7695 0.1193 -0.0259 0.045 Uiso calc PR 0.562(3) 1 A 1
H H14B 0.7706 0.1331 0.0940 0.045 Uiso calc PR 0.562(3) 1 A 1
H H14C 0.6488 0.1841 0.0160 0.045 Uiso calc PR 0.562(3) 1 A 1
C C12B 0.4652(9) 0.1237(2) 0.0327(5) 0.0238(10) Uani d PU 0.438(3) 1 A 2
H H12B 0.5066 0.1689 0.0090 0.029 Uiso calc PR 0.438(3) 1 A 2
C C14B 0.6776(5) 0.08476(18) 0.0610(3) 0.0307(9) Uani d PU 0.438(3) 1 A 2
H H14D 0.7730 0.1098 0.1105 0.046 Uiso calc PR 0.438(3) 1 A 2
H H14E 0.7633 0.0766 -0.0001 0.046 Uiso calc PR 0.438(3) 1 A 2
H H14F 0.6347 0.0425 0.0910 0.046 Uiso calc PR 0.438(3) 1 A 2
C C13B 0.3143(10) 0.0881(3) -0.0497(4) 0.0287(14) Uiso d PU 0.438(3) 1 A 2
H H13D 0.4046 0.0791 -0.1090 0.043 Uiso calc PR 0.438(3) 1 A 2
H H13E 0.1841 0.1163 -0.0700 0.043 Uiso calc PR 0.438(3) 1 A 2
H H13F 0.2584 0.0465 -0.0222 0.043 Uiso calc PR 0.438(3) 1 A 2
C C15A 0.0614(13) 0.2804(4) 0.2368(7) 0.0403(10) Uani d PU 0.562(3) 1 A 1
H H15A -0.0094 0.2858 0.3041 0.048 Uiso calc PR 0.562(3) 1 A 1
C C16A -0.1203(7) 0.2960(2) 0.1501(3) 0.0578(10) Uani d PU 0.562(3) 1 A 1
H H16A -0.1752 0.3414 0.1576 0.087 Uiso calc PR 0.562(3) 1 A 1
H H16B -0.2488 0.2653 0.1541 0.087 Uiso calc PR 0.562(3) 1 A 1
H H16C -0.0511 0.2912 0.0840 0.087 Uiso calc PR 0.562(3) 1 A 1
C C17A 0.2662(6) 0.32461(14) 0.2330(3) 0.0495(9) Uani d PU 0.562(3) 1 A 1
H H17A 0.3818 0.3106 0.2847 0.074 Uiso calc PR 0.562(3) 1 A 1
H H17B 0.2208 0.3703 0.2462 0.074 Uiso calc PR 0.562(3) 1 A 1
H H17C 0.3298 0.3218 0.1654 0.074 Uiso calc PR 0.562(3) 1 A 1
C C15B 0.0787(18) 0.2866(5) 0.2488(10) 0.044(2) Uani d PU 0.438(3) 1 A 2
H H15B -0.0508 0.2864 0.2958 0.053 Uiso calc PR 0.438(3) 1 A 2
C C16B 0.0019(8) 0.3298(2) 0.1582(3) 0.0445(10) Uani d PU 0.438(3) 1 A 2
H H16D -0.1275 0.3088 0.1211 0.067 Uiso calc PR 0.438(3) 1 A 2
H H16E 0.1286 0.3350 0.1126 0.067 Uiso calc PR 0.438(3) 1 A 2
H H16F -0.0445 0.3732 0.1827 0.067 Uiso calc PR 0.438(3) 1 A 2
C C17B 0.2869(6) 0.32093(18) 0.3094(4) 0.0402(10) Uani d PU 0.438(3) 1 A 2
H H17D 0.3228 0.2964 0.3723 0.060 Uiso calc PR 0.438(3) 1 A 2
H H17E 0.2459 0.3665 0.3260 0.060 Uiso calc PR 0.438(3) 1 A 2
H H17F 0.4206 0.3211 0.2671 0.060 Uiso calc PR 0.438(3) 1 A 2

loop_
_atom_site_aniso_label
_atom_site_aniso_U_11
_atom_site_aniso_U_22
_atom_site_aniso_U_33
_atom_site_aniso_U_12
_atom_site_aniso_U_13
_atom_site_aniso_U_23
O1 0.0370(6) 0.0477(7) 0.0232(5) -0.0009(5) -0.0008(4) -0.0086(5)
C1 0.0263(7) 0.0320(7) 0.0240(7) -0.0024(6) 0.0019(5) -0.0061(6)
C2 0.0251(8) 0.131(2) 0.0382(10) -0.0011(10) 0.0074(7) -0.0324(11)
C3 0.0169(6) 0.0364(8) 0.0215(7) -0.0047(5) -0.0007(5) -0.0064(6)
C4 0.0251(7) 0.0345(8) 0.0302(8) -0.0103(6) 0.0061(6) -0.0112(6)
C5 0.0268(7) 0.0419(8) 0.0330(8) -0.0057(6) 0.0067(6) -0.0162(7)
C6 0.0176(6) 0.0633(10) 0.0212(7) -0.0002(6) 0.0001(5) -0.0076(7)
C7 0.0210(7) 0.0589(10) 0.0235(7) 0.0008(6) -0.0013(5) 0.0088(7)
C8 0.0197(6) 0.0397(7) 0.0253(7) 0.0006(5) -0.0048(5) 0.0021(6)
C9 0.0527(10) 0.0298(8) 0.0574(11) -0.0150(7) 0.0299(9) -0.0112(7)
C10 0.0848(16) 0.0629(14) 0.0770(16) -0.0128(12) 0.0222(13) 0.0352(12)
C11 0.0690(14) 0.0466(11) 0.123(2) -0.0340(10) 0.0532(14) -0.0408(12)
C12A 0.0276(14) 0.027(2) 0.0246(13) -0.0014(14) 0.0059(10) -0.002(2)
C13A 0.0273(14) 0.032(2) 0.0215(12) -0.0052(15) 0.0069(10) -0.0046(15)
C14A 0.0219(11) 0.0399(17) 0.0283(13) 0.0005(10) 0.0048(9) -0.0030(12)
C12B 0.0224(18) 0.027(3) 0.0221(16) -0.0016(17) 0.0031(11) -0.003(3)
C14B 0.0245(15) 0.038(2) 0.0303(18) 0.0031(12) 0.0035(12) -0.0010(14)
C15A 0.039(3) 0.0478(17) 0.035(2) 0.0202(17) 0.0160(19) 0.017(2)
C16A 0.059(2) 0.072(3) 0.0433(19) 0.0391(18) 0.0063(15) 0.0148(18)
C17A 0.077(2) 0.0236(12) 0.049(2) 0.0030(13) 0.0153(17) -0.0030(14)
C15B 0.036(4) 0.0340(19) 0.061(5) 0.006(2) -0.013(3) 0.011(2)
C16B 0.049(2) 0.0377(19) 0.047(2) 0.0158(19) 0.0026(18) 0.0073(17)
C17B 0.044(2) 0.0297(17) 0.047(3) -0.0006(14) 0.0028(16) -0.0076(16)

loop_
_atom_type_symbol
_atom_type_description
_atom_type_scat_dispersion_real
_atom_type_scat_dispersion_imag
_atom_type_scat_source
C C 0.0033 0.0016 'International Tables Vol C Tables 4.2.6.8 and 6.1.1.4'
H H 0.0000 0.0000 'International Tables Vol C Tables 4.2.6.8 and 6.1.1.4'
O O 0.0106 0.0060 'International Tables Vol C Tables 4.2.6.8 and 6.1.1.4'

loop_
_geom_angle_atom_site_label_1
_geom_angle_atom_site_label_2
_geom_angle_atom_site_label_3
_geom_angle
O1 C1 C2 121.88(13)
O1 C1 C3 121.65(12)
C2 C1 C3 116.47(12)
C1 C2 H2A 109.5
C1 C2 H2B 109.5
H2A C2 H2B 109.5
C1 C2 H2C 109.5
H2A C2 H2C 109.5
H2B C2 H2C 109.5
C4 C3 C8 120.95(13)
C4 C3 C1 119.11(12)
C8 C3 C1 119.94(13)
C5 C4 C3 118.35(14)
C5 C4 C9 119.96(14)
C3 C4 C9 121.68(13)
C6 C5 C4 122.21(14)
C6 C5 H5A 118.9
C4 C5 H5A 118.9
C5 C6 C7 118.26(13)
C5 C6 C12B 131.6(2)
C7 C6 C12B 110.1(2)
C5 C6 C12A 113.13(19)
C7 C6 C12A 128.56(19)
C6 C7 C8 121.78(14)
C6 C7 H7A 119.1
C8 C7 H7A 119.1
C7 C8 C3 118.45(14)
C7 C8 C15A 119.8(3)
C3 C8 C15A 121.7(3)
C7 C8 C15B 121.5(5)
C3 C8 C15B 119.8(5)
C4 C9 C11 112.16(17)
C4 C9 C10 110.56(13)
C11 C9 C10 110.95(17)
C4 C9 H9A 107.7
C11 C9 H9A 107.7
C10 C9 H9A 107.7
C9 C10 H10A 109.5
C9 C10 H10B 109.5
H10A C10 H10B 109.5
C9 C10 H10C 109.5
H10A C10 H10C 109.5
H10B C10 H10C 109.5
C9 C11 H11A 109.5
C9 C11 H11B 109.5
H11A C11 H11B 109.5
C9 C11 H11C 109.5
H11A C11 H11C 109.5
H11B C11 H11C 109.5
C13A C12A C14A 109.9(4)
C13A C12A C6 109.8(3)
C14A C12A C6 108.0(3)
C13A C12A H12A 109.7
C14A C12A H12A 109.7
C6 C12A H12A 109.7
C12A C13A H13A 109.5
C12A C13A H13B 109.5
H13A C13A H13B 109.5
C12A C13A H13C 109.5
H13A C13A H13C 109.5
H13B C13A H13C 109.5
C12A C14A H14A 109.5
C12A C14A H14B 109.5
H14A C14A H14B 109.5
C12A C14A H14C 109.5
H14A C14A H14C 109.5
H14B C14A H14C 109.5
C6 C12B C14B 108.1(4)
C6 C12B C13B 106.0(4)
C14B C12B C13B 111.7(4)
C6 C12B H12B 110.3
C14B C12B H12B 110.3
C13B C12B H12B 110.3
C12B C14B H14D 109.5
C12B C14B H14E 109.5
H14D C14B H14E 109.5
C12B C14B H14F 109.5
H14D C14B H14F 109.5
H14E C14B H14F 109.5
C12B C13B H13D 109.5
C12B C13B H13E 109.5
H13D C13B H13E 109.5
C12B C13B H13F 109.5
H13D C13B H13F 109.5
H13E C13B H13F 109.5
C8 C15A C17A 109.6(5)
C8 C15A C16A 107.6(5)
C17A C15A C16A 112.1(5)
C8 C15A H15A 109.2
C17A C15A H15A 109.2
C16A C15A H15A 109.2
C15A C16A H16A 109.5
C15A C16A H16B 109.5
H16A C16A H16B 109.5
C15A C16A H16C 109.5
H16A C16A H16C 109.5
H16B C16A H16C 109.5
C15A C17A H17A 109.5
C15A C17A H17B 109.5
H17A C17A H17B 109.5
C15A C17A H17C 109.5
H17A C17A H17C 109.5
H17B C17A H17C 109.5
C16B C15B C17B 109.5(7)
C16B C15B C8 116.6(8)
C17B C15B C8 111.5(6)
C16B C15B H15B 106.2
C17B C15B H15B 106.2
C8 C15B H15B 106.2
C15B C16B H16D 109.5
C15B C16B H16E 109.5
H16D C16B H16E 109.5
C15B C16B H16F 109.5
H16D C16B H16F 109.5
H16E C16B H16F 109.5
C15B C17B H17D 109.5
C15B C17B H17E 109.5
H17D C17B H17E 109.5
C15B C17B H17F 109.5
H17D C17B H17F 109.5
H17E C17B H17F 109.5

loop_
_geom_bond_atom_site_label_1
_geom_bond_atom_site_label_2
_geom_bond_distance
O1 C1 1.2060(17)
C1 C2 1.495(2)
C1 C3 1.5102(19)
C2 H2A 0.9800
C2 H2B 0.9800
C2 H2C 0.9800
C3 C4 1.396(2)
C3 C8 1.399(2)
C4 C5 1.3942(19)
C4 C9 1.519(2)
C5 C6 1.381(2)
C5 H5A 0.9500
C6 C7 1.389(2)
C6 C12B 1.515(7)
C6 C12A 1.561(5)
C7 C8 1.396(2)
C7 H7A 0.9500
C8 C15A 1.466(8)
C8 C15B 1.587(11)
C9 C11 1.525(2)
C9 C10 1.526(3)
C9 H9A 1.0000
C10 H10A 0.9800
C10 H10B 0.9800
C10 H10C 0.9800
C11 H11A 0.9800
C11 H11B 0.9800
C11 H11C 0.9800
C12A C13A 1.524(7)
C12A C14A 1.542(5)
C12A H12A 1.0000
C13A H13A 0.9800
C13A H13B 0.9800
C13A H13C 0.9800
C14A H14A 0.9800
C14A H14B 0.9800
C14A H14C 0.9800
C12B C14B 1.506(6)
C12B C13B 1.546(8)
C12B H12B 1.0000
C14B H14D 0.9800
C14B H14E 0.9800
C14B H14F 0.9800
C13B H13D 0.9800
C13B H13E 0.9800
C13B H13F 0.9800
C15A C17A 1.500(8)
C15A C16A 1.557(8)
C15A H15A 1.0000
C16A H16A 0.9800
C16A H16B 0.9800
C16A H16C 0.9800
C17A H17A 0.9800
C17A H17B 0.9800
C17A H17C 0.9800
C15B C16B 1.528(11)
C15B C17B 1.587(10)
C15B H15B 1.0000
C16B H16D 0.9800
C16B H16E 0.9800
C16B H16F 0.9800
C17B H17D 0.9800
C17B H17E 0.9800
C17B H17F 0.9800

loop_
_geom_torsion_atom_site_label_1
_geom_torsion_atom_site_label_2
_geom_torsion_atom_site_label_3
_geom_torsion_atom_site_label_4
_geom_torsion
O1 C1 C3 C4 89.32(17)
C2 C1 C3 C4 -90.50(18)
O1 C1 C3 C8 -91.58(17)
C2 C1 C3 C8 88.60(18)
C8 C3 C4 C5 0.3(2)
C1 C3 C4 C5 179.40(12)
C8 C3 C4 C9 178.99(13)
C1 C3 C4 C9 -1.9(2)
C3 C4 C5 C6 -0.1(2)
C9 C4 C5 C6 -178.78(14)
C4 C5 C6 C7 -0.3(2)
C4 C5 C6 C12B 178.1(3)
C4 C5 C6 C12A -177.6(2)
C5 C6 C7 C8 0.4(2)
C12B C6 C7 C8 -178.4(3)
C12A C6 C7 C8 177.3(3)
C6 C7 C8 C3 -0.1(2)
C6 C7 C8 C15A -177.5(4)
C6 C7 C8 C15B 174.6(4)
C4 C3 C8 C7 -0.21(19)
C1 C3 C8 C7 -179.30(12)
C4 C3 C8 C15A 177.1(4)
C1 C3 C8 C15A -1.9(4)
C4 C3 C8 C15B -175.0(4)
C1 C3 C8 C15B 5.9(4)
C5 C4 C9 C11 -58.4(2)
C3 C4 C9 C11 122.94(16)
C5 C4 C9 C10 66.0(2)
C3 C4 C9 C10 -112.65(17)
C5 C6 C12A C13A 112.2(3)
C7 C6 C12A C13A -64.9(4)
C12B C6 C12A C13A -77.6(11)
C5 C6 C12A C14A -128.0(2)
C7 C6 C12A C14A 55.0(4)
C12B C6 C12A C14A 42.2(10)
C5 C6 C12B C14B -48.4(4)
C7 C6 C12B C14B 130.1(3)
C12A C6 C12B C14B -60.5(11)
C5 C6 C12B C13B 71.5(5)
C7 C6 C12B C13B -110.1(3)
C12A C6 C12B C13B 59.3(10)
C7 C8 C15A C17A -52.9(6)
C3 C8 C15A C17A 129.8(4)
C15B C8 C15A C17A 53(6)
C7 C8 C15A C16A 69.2(5)
C3 C8 C15A C16A -108.1(5)
C15B C8 C15A C16A 175(7)
C7 C8 C15B C16B 44.8(8)
C3 C8 C15B C16B -140.5(6)
C15A C8 C15B C16B -33(6)
C7 C8 C15B C17B -81.9(8)
C3 C8 C15B C17B 92.8(8)
C15A C8 C15B C17B -160(7)
